data_4321678
loop_
_publ_author_name
'M. Ludwig'
'J. J\"ager'
'R. Niewa'
'R. Kniep'

_publ_section_title
;
 Crystal Structures of Two Polymorphs of Ca3[Al2N4]
;
_journal_name_full 'Inorganic Chemistry'
_journal_page_first 5909
_journal_page_last 5911
_journal_paper_doi 10.1021/ic0002869
_journal_volume 39
_journal_year 2000
_chemical_formula_sum 'Al2 Ca3 N4'
_chemical_formula_weight 230.24
_chemical_name_common 'beta-Tricalcium nitrido dialuminate'
_chemical_name_systematic
;
  ?
;
_space_group_IT_number 19
_symmetry_cell_setting orthorhombic
_symmetry_space_group_name_Hall 'P 2ac 2ab'
_symmetry_space_group_name_H-M 'P 21 21 21'
_atom_sites_solution_hydrogens geom
_atom_sites_solution_primary direct
_atom_sites_solution_secondary difmap
_audit_creation_method SHELXL-97
_cell_angle_alpha 90.00
_cell_angle_beta 90.00
_cell_angle_gamma 90.00
_cell_formula_units_Z 8
_cell_length_a 5.826(3)
_cell_length_b 10.691(4)
_cell_length_c 15.854(5)
_cell_measurement_reflns_used 25
_cell_measurement_temperature 293(2)
_cell_measurement_theta_max 15
_cell_measurement_theta_min 11
_cell_volume 987.5(7)
_computing_molecular_graphics Diamond
_computing_structure_refinement 'SHELXL-97 (Sheldrick, 1997)'
_computing_structure_solution 'SHELXS-97 (Sheldrick, 1990)'
_diffrn_ambient_temperature 293(2)
_diffrn_measured_fraction_theta_full 0.987
_diffrn_measured_fraction_theta_max 0.987
_diffrn_radiation_monochromator graphite
_diffrn_radiation_source 'fine-focus sealed tube'
_diffrn_radiation_type MoK\a
_diffrn_radiation_wavelength 0.71073
_diffrn_reflns_av_R_equivalents 0.0389
_diffrn_reflns_av_sigmaI/netI 0.0557
_diffrn_reflns_limit_h_max 0
_diffrn_reflns_limit_h_min -8
_diffrn_reflns_limit_k_max 0
_diffrn_reflns_limit_k_min -15
_diffrn_reflns_limit_l_max 21
_diffrn_reflns_limit_l_min -21
_diffrn_reflns_number 3195
_diffrn_reflns_theta_full 30.00
_diffrn_reflns_theta_max 30.00
_diffrn_reflns_theta_min 2.57
_diffrn_standards_decay_% 0
_diffrn_standards_interval_count 100
_diffrn_standards_number 3
_exptl_absorpt_coefficient_mu 3.570
_exptl_absorpt_correction_type none
_exptl_crystal_colour colorless
_exptl_crystal_density_diffrn 3.097
_exptl_crystal_density_method 'not measured'
_exptl_crystal_F_000 912
_refine_diff_density_max 1.943
_refine_diff_density_min -2.850
_refine_diff_density_rms 0.501
_refine_ls_abs_structure_details 'Flack H D (1983), Acta Cryst. A39, 876-881'
_refine_ls_abs_structure_Flack 0.17(16)
_refine_ls_extinction_method none
_refine_ls_goodness_of_fit_ref 1.228
_refine_ls_hydrogen_treatment mixed
_refine_ls_matrix_type full
_refine_ls_number_parameters 104
_refine_ls_number_reflns 2832
_refine_ls_number_restraints 0
_refine_ls_restrained_S_all 1.228
_refine_ls_R_factor_all 0.1412
_refine_ls_R_factor_gt 0.0783
_refine_ls_shift/su_max 0.000
_refine_ls_shift/su_mean 0.000
_refine_ls_structure_factor_coef Fsqd
_refine_ls_weighting_details 'calc w=1/[\s^2^(Fo^2^)+(0.0524P)^2^+33.3389P] where P=(Fo^2^+2Fc^2^)/3'
_refine_ls_weighting_scheme calc
_refine_ls_wR_factor_gt 0.1677
_refine_ls_wR_factor_ref 0.2210
_reflns_number_gt 2020
_reflns_number_total 2832
_reflns_threshold_expression >2sigma(I)
_cod_data_source_file ic0002869_2.cif
_cod_data_source_block beta
_cod_database_code 4321678

loop_
_symmetry_equiv_pos_as_xyz
'x, y, z'
'-x+1/2, -y, z+1/2'
'-x, y+1/2, -z+1/2'
'x+1/2, -y+1/2, -z'

loop_
_atom_site_label
_atom_site_type_symbol
_atom_site_fract_x
_atom_site_fract_y
_atom_site_fract_z
_atom_site_U_iso_or_equiv
_atom_site_adp_type
_atom_site_occupancy
_atom_site_symmetry_multiplicity
_atom_site_calc_flag
_atom_site_refinement_flags
_atom_site_disorder_assembly
_atom_site_disorder_group
Ca1 Ca 0.0303(4) 0.5089(2) 0.18028(13) 0.0085(4) Uani 1 1 d . . .
Ca2 Ca 0.2617(4) 0.26414(19) 0.33206(13) 0.0083(4) Uani 1 1 d . . .
Ca3 Ca 0.2928(4) 0.2420(2) 0.56052(13) 0.0099(4) Uani 1 1 d . . .
Ca4 Ca 0.4625(4) 0.0279(2) 0.20437(14) 0.0104(4) Uani 1 1 d . . .
Ca5 Ca 0.5010(4) 0.4909(2) 0.07240(13) 0.0089(4) Uani 1 1 d . . .
Ca6 Ca 0.7763(4) 0.2329(2) 0.05905(13) 0.0086(4) Uani 1 1 d . . .
Al1 Al 0.0074(5) 0.0183(3) 0.13103(19) 0.0039(5) Uiso 1 1 d . . .
Al2 Al 0.2373(5) 0.2438(3) 0.1287(2) 0.0078(6) Uiso 1 1 d . . .
Al3 Al 0.2449(5) 0.7511(3) 0.24846(18) 0.0057(6) Uiso 1 1 d . . .
Al4 Al 0.4879(5) 0.0091(3) 0.00639(19) 0.0046(6) Uiso 1 1 d . . .
N1 N 0.0208(16) 0.1660(8) 0.2035(6) 0.0075(16) Uiso 1 1 d . . .
N2 N 0.1192(15) 0.3726(9) 0.0653(6) 0.0072(17) Uiso 1 1 d . . .
N3 N 0.1324(15) 0.1270(8) 0.4432(6) 0.0061(16) Uiso 1 1 d . . .
N4 N 0.2263(16) 0.0949(8) 0.0558(6) 0.0084(16) Uiso 1 1 d . . .
N5 N 0.2797(16) 0.4737(9) 0.4118(6) 0.0107(17) Uiso 1 1 d . . .
N6 N 0.3721(17) 0.1112(10) 0.6907(6) 0.0102(18) Uiso 1 1 d . . .
N7 N 0.5246(17) 0.2920(9) 0.1720(6) 0.0122(18) Uiso 1 1 d . . .
N8 N 0.6166(15) 0.1364(8) 0.3276(6) 0.0068(16) Uiso 1 1 d . . .

loop_
_atom_site_aniso_label
_atom_site_aniso_U_11
_atom_site_aniso_U_22
_atom_site_aniso_U_33
_atom_site_aniso_U_23
_atom_site_aniso_U_13
_atom_site_aniso_U_12
Ca1 0.0164(9) 0.0068(9) 0.0023(8) -0.0023(7) 0.0021(7) 0.0021(8)
Ca2 0.0142(10) 0.0041(9) 0.0066(9) -0.0003(7) 0.0006(8) 0.0010(8)
Ca3 0.0140(9) 0.0102(9) 0.0056(9) -0.0035(8) 0.0018(7) -0.0013(8)
Ca4 0.0137(9) 0.0108(9) 0.0067(9) -0.0012(8) 0.0021(8) -0.0020(9)
Ca5 0.0140(10) 0.0084(9) 0.0041(9) -0.0005(7) 0.0008(7) -0.0018(8)
Ca6 0.0131(10) 0.0088(9) 0.0039(9) -0.0011(7) -0.0014(7) 0.0005(8)

loop_
_atom_type_symbol
_atom_type_description
_atom_type_scat_dispersion_real
_atom_type_scat_dispersion_imag
_atom_type_scat_source
N N 0.0061 0.0033 'International Tables Vol C Tables 4.2.6.8 and 6.1.1.4'
Al Al 0.0645 0.0514 'International Tables Vol C Tables 4.2.6.8 and 6.1.1.4'
Ca Ca 0.2262 0.3064 'International Tables Vol C Tables 4.2.6.8 and 6.1.1.4'

loop_
_geom_angle_atom_site_label_1
_geom_angle_atom_site_label_2
_geom_angle_atom_site_label_3
_geom_angle
_geom_angle_site_symmetry_1
_geom_angle_site_symmetry_3
_geom_angle_publ_flag
N2 Ca1 N8 96.7(3) . 3_655 ?
N2 Ca1 N1 173.2(3) . 3 ?
N8 Ca1 N1 76.5(3) 3_655 3 ?
N2 Ca1 N3 78.1(3) . 3 ?
N8 Ca1 N3 89.8(3) 3_655 3 ?
N1 Ca1 N3 101.0(3) 3 3 ?
N2 Ca1 N6 112.2(3) . 4_456 ?
N8 Ca1 N6 127.7(3) 3_655 4_456 ?
N1 Ca1 N6 73.1(3) 3 4_456 ?
N3 Ca1 N6 137.0(3) 3 4_456 ?
N2 Ca1 Al4 38.8(2) . 4_455 ?
N8 Ca1 Al4 93.1(2) 3_655 4_455 ?
N1 Ca1 Al4 139.7(2) 3 4_455 ?
N3 Ca1 Al4 39.4(2) 3 4_455 ?
N6 Ca1 Al4 136.5(3) 4_456 4_455 ?
N2 Ca1 Al1 142.8(2) . 3 ?
N8 Ca1 Al1 95.3(2) 3_655 3 ?
N1 Ca1 Al1 40.3(2) 3 3 ?
N3 Ca1 Al1 137.0(2) 3 3 ?
N6 Ca1 Al1 37.0(2) 4_456 3 ?
Al4 Ca1 Al1 170.87(12) 4_455 3 ?
N2 Ca1 Al3 133.9(2) . . ?
N8 Ca1 Al3 38.2(2) 3_655 . ?
N1 Ca1 Al3 39.3(2) 3 . ?
N3 Ca1 Al3 90.2(2) 3 . ?
N6 Ca1 Al3 106.6(2) 4_456 . ?
Al4 Ca1 Al3 115.97(11) 4_455 . ?
Al1 Ca1 Al3 69.56(9) 3 . ?
N2 Ca1 Al2 34.9(2) . . ?
N8 Ca1 Al2 99.3(2) 3_655 . ?
N1 Ca1 Al2 145.9(2) 3 . ?
N3 Ca1 Al2 112.9(2) 3 . ?
N6 Ca1 Al2 84.1(2) 4_456 . ?
Al4 Ca1 Al2 73.66(9) 4_455 . ?
Al1 Ca1 Al2 108.27(11) 3 . ?
Al3 Ca1 Al2 133.31(12) . . ?
N2 Ca1 Ca2 125.8(2) . 3 ?
N8 Ca1 Ca2 88.2(2) 3_655 3 ?
N1 Ca1 Ca2 54.2(2) 3 3 ?
N3 Ca1 Ca2 47.8(2) 3 3 ?
N6 Ca1 Ca2 106.3(2) 4_456 3 ?
Al4 Ca1 Ca2 87.15(9) 4_455 3 ?
Al1 Ca1 Ca2 89.63(9) 3 3 ?
Al3 Ca1 Ca2 61.46(9) . 3 ?
Al2 Ca1 Ca2 159.63(10) . 3 ?
N2 Ca1 Ca5 51.5(2) . . ?
N8 Ca1 Ca5 45.6(2) 3_655 . ?
N1 Ca1 Ca5 121.9(2) 3 . ?
N3 Ca1 Ca5 86.4(2) 3 . ?
N6 Ca1 Ca5 133.7(2) 4_456 . ?
Al4 Ca1 Ca5 62.68(8) 4_455 . ?
Al1 Ca1 Ca5 126.20(10) 3 . ?
Al3 Ca1 Ca5 83.75(9) . . ?
Al2 Ca1 Ca5 59.40(8) . . ?
Ca2 Ca1 Ca5 117.74(9) 3 . ?
N2 Ca1 Al3 82.0(2) . 3_545 ?
N8 Ca1 Al3 149.4(2) 3_655 3_545 ?
N1 Ca1 Al3 104.1(2) 3 3_545 ?
N3 Ca1 Al3 119.4(2) 3 3_545 ?
N6 Ca1 Al3 33.1(2) 4_456 3_545 ?
Al4 Ca1 Al3 103.91(10) 4_455 3_545 ?
Al1 Ca1 Al3 70.11(9) 3 3_545 ?
Al3 Ca1 Al3 139.66(7) . 3_545 ?
Al2 Ca1 Al3 62.65(9) . 3_545 ?
Ca2 Ca1 Al3 117.40(10) 3 3_545 ?
Ca5 Ca1 Al3 121.97(9) . 3_545 ?
N3 Ca2 N8 86.9(3) . . ?
N3 Ca2 N5 100.5(3) . . ?
N8 Ca2 N5 117.4(3) . . ?
N3 Ca2 N6 97.9(3) . 4_456 ?
N8 Ca2 N6 170.1(3) . 4_456 ?
N5 Ca2 N6 70.4(3) . 4_456 ?
N3 Ca2 N1 98.8(3) . . ?
N8 Ca2 N1 101.5(3) . . ?
N5 Ca2 N1 137.2(3) . . ?
N6 Ca2 N1 69.3(3) 4_456 . ?
N3 Ca2 N7 147.5(3) . . ?
N8 Ca2 N7 66.6(3) . . ?
N5 Ca2 N7 108.1(3) . . ?
N6 Ca2 N7 105.9(3) 4_456 . ?
N1 Ca2 N7 70.2(3) . . ?
N3 Ca2 Al3 123.7(2) . 3_645 ?
N8 Ca2 Al3 37.1(2) . 3_645 ?
N5 Ca2 Al3 101.6(2) . 3_645 ?
N6 Ca2 Al3 138.3(2) 4_456 3_645 ?
N1 Ca2 Al3 98.7(2) . 3_645 ?
N7 Ca2 Al3 35.9(2) . 3_645 ?
N3 Ca2 Al1 103.3(2) . 3 ?
N8 Ca2 Al1 152.1(2) . 3 ?
N5 Ca2 Al1 35.8(2) . 3 ?
N6 Ca2 Al1 34.7(2) 4_456 3 ?
N1 Ca2 Al1 102.4(2) . 3 ?
N7 Ca2 Al1 108.9(2) . 3 ?
Al3 Ca2 Al1 124.11(11) 3_645 3 ?
N3 Ca2 Al3 88.7(2) . 3_545 ?
N8 Ca2 Al3 136.9(2) . 3_545 ?
N5 Ca2 Al3 105.6(2) . 3_545 ?
N6 Ca2 Al3 35.4(2) 4_456 3_545 ?
N1 Ca2 Al3 37.2(2) . 3_545 ?
N7 Ca2 Al3 97.9(2) . 3_545 ?
Al3 Ca2 Al3 132.41(12) 3_645 3_545 ?
Al1 Ca2 Al3 70.07(9) 3 3_545 ?
N3 Ca2 Ca3 48.4(2) . 4_456 ?
N8 Ca2 Ca3 135.3(2) . 4_456 ?
N5 Ca2 Ca3 78.0(2) . 4_456 ?
N6 Ca2 Ca3 50.0(2) 4_456 4_456 ?
N1 Ca2 Ca3 87.1(2) . 4_456 ?
N7 Ca2 Ca3 152.7(2) . 4_456 ?
Al3 Ca2 Ca3 171.19(10) 3_645 4_456 ?
Al1 Ca2 Ca3 60.23(8) 3 4_456 ?
Al3 Ca2 Ca3 55.31(8) 3_545 4_456 ?
N3 Ca2 Ca1 50.6(2) . 3_545 ?
N8 Ca2 Ca1 88.4(2) . 3_545 ?
N5 Ca2 Ca1 142.0(2) . 3_545 ?
N6 Ca2 Ca1 88.0(2) 4_456 3_545 ?
N1 Ca2 Ca1 49.3(2) . 3_545 ?
N7 Ca2 Ca1 107.7(2) . 3_545 ?
Al3 Ca2 Ca1 114.83(10) 3_645 3_545 ?
Al1 Ca2 Ca1 118.22(10) 3 3_545 ?
Al3 Ca2 Ca1 56.97(8) 3_545 3_545 ?
Ca3 Ca2 Ca1 64.33(7) 4_456 3_545 ?
N3 Ca2 Al2 132.3(2) . . ?
N8 Ca2 Al2 88.4(2) . . ?
N5 Ca2 Al2 123.3(2) . . ?
N6 Ca2 Al2 82.0(2) 4_456 . ?
N1 Ca2 Al2 36.4(2) . . ?
N7 Ca2 Al2 34.9(2) . . ?
Al3 Ca2 Al2 68.47(9) 3_645 . ?
Al1 Ca2 Al2 102.60(10) 3 . ?
Al3 Ca2 Al2 63.98(9) 3_545 . ?
Ca3 Ca2 Al2 119.24(10) 4_456 . ?
Ca1 Ca2 Al2 81.92(8) 3_545 . ?
N3 Ca3 N3 126.2(2) . 4_556 ?
N3 Ca3 N8 132.1(3) . 4_456 ?
N3 Ca3 N8 93.1(3) 4_556 4_456 ?
N3 Ca3 N6 114.6(3) . . ?
N3 Ca3 N6 100.9(3) 4_556 . ?
N8 Ca3 N6 77.2(3) 4_456 . ?
N3 Ca3 Al3 138.7(2) . 2_565 ?
N3 Ca3 Al3 94.0(2) 4_556 2_565 ?
N8 Ca3 Al3 39.4(2) 4_456 2_565 ?
N6 Ca3 Al3 38.3(2) . 2_565 ?
N3 Ca3 Al1 88.1(2) . 2 ?
N3 Ca3 Al1 102.3(2) 4_556 2 ?
N8 Ca3 Al1 111.3(2) 4_456 2 ?
N6 Ca3 Al1 34.3(2) . 2 ?
Al3 Ca3 Al1 72.63(10) 2_565 2 ?
N3 Ca3 Ca2 136.4(2) . 4_556 ?
N3 Ca3 Ca2 48.1(2) 4_556 4_556 ?
N8 Ca3 Ca2 89.0(2) 4_456 4_556 ?
N6 Ca3 Ca2 53.4(2) . 4_556 ?
Al3 Ca3 Ca2 62.33(8) 2_565 4_556 ?
Al1 Ca3 Ca2 59.44(8) 2 4_556 ?
N3 Ca3 Al4 35.4(2) . 2 ?
N3 Ca3 Al4 151.5(2) 4_556 2 ?
N8 Ca3 Al4 114.9(2) 4_456 2 ?
N6 Ca3 Al4 81.4(2) . 2 ?
Al3 Ca3 Al4 104.24(11) 2_565 2 ?
Al1 Ca3 Al4 63.93(9) 2 2 ?
Ca2 Ca3 Al4 123.26(10) 4_556 2 ?
N3 Ca3 Al4 110.0(2) . 3_655 ?
N3 Ca3 Al4 34.6(2) 4_556 3_655 ?
N8 Ca3 Al4 86.3(2) 4_456 3_655 ?
N6 Ca3 Al4 131.9(2) . 3_655 ?
Al3 Ca3 Al4 109.10(11) 2_565 3_655 ?
Al1 Ca3 Al4 136.01(11) 2 3_655 ?
Ca2 Ca3 Al4 81.92(9) 4_556 3_655 ?
Al4 Ca3 Al4 145.25(8) 2 3_655 ?
N3 Ca3 Ca5 106.3(2) . 2_565 ?
N3 Ca3 Ca5 85.7(2) 4_556 2_565 ?
N8 Ca3 Ca5 44.2(2) 4_456 2_565 ?
N6 Ca3 Ca5 121.3(2) . 2_565 ?
Al3 Ca3 Ca5 83.38(9) 2_565 2_565 ?
Al1 Ca3 Ca5 155.07(10) 2 2_565 ?
Ca2 Ca3 Ca5 115.03(9) 4_556 2_565 ?
Al4 Ca3 Ca5 117.56(11) 2 2_565 ?
Al4 Ca3 Ca5 58.42(8) 3_655 2_565 ?
N3 Ca3 Ca1 159.6(2) . 2_565 ?
N3 Ca3 Ca1 47.1(2) 4_556 2_565 ?
N8 Ca3 Ca1 46.1(2) 4_456 2_565 ?
N6 Ca3 Ca1 85.6(2) . 2_565 ?
Al3 Ca3 Ca1 56.69(8) 2_565 2_565 ?
Al1 Ca3 Ca1 111.76(9) 2 2_565 ?
Ca2 Ca3 Ca1 57.86(6) 4_556 2_565 ?
Al4 Ca3 Ca1 159.46(9) 2 2_565 ?
Al4 Ca3 Ca1 52.43(7) 3_655 2_565 ?
Ca5 Ca3 Ca1 57.17(7) 2_565 2_565 ?
N3 Ca3 Ca3 43.9(2) . 4_456 ?
N3 Ca3 Ca3 129.7(2) 4_556 4_456 ?
N8 Ca3 Ca3 91.3(2) 4_456 4_456 ?
N6 Ca3 Ca3 128.8(2) . 4_456 ?
Al3 Ca3 Ca3 119.03(10) 2_565 4_456 ?
Al1 Ca3 Ca3 122.35(11) 2 4_456 ?
Ca2 Ca3 Ca3 177.82(12) 4_556 4_456 ?
Al4 Ca3 Ca3 58.46(8) 2 4_456 ?
Al4 Ca3 Ca3 95.96(11) 3_655 4_456 ?
Ca5 Ca3 Ca3 63.96(7) 2_565 4_456 ?
Ca1 Ca3 Ca3 121.12(10) 2_565 4_456 ?
N8 Ca4 N5 119.3(3) . 3_645 ?
N8 Ca4 N6 130.4(3) . 2_554 ?
N5 Ca4 N6 106.1(3) 3_645 2_554 ?
N8 Ca4 N4 136.6(3) . . ?
N5 Ca4 N4 74.4(3) 3_645 . ?
N6 Ca4 N4 72.1(3) 2_554 . ?
N8 Ca4 N7 68.5(3) . . ?
N5 Ca4 N7 91.2(3) 3_645 . ?
N6 Ca4 N7 132.3(3) 2_554 . ?
N4 Ca4 N7 70.4(3) . . ?
N8 Ca4 Al1 132.4(2) . . ?
N5 Ca4 Al1 104.6(2) 3_645 . ?
N6 Ca4 Al1 38.6(2) 2_554 . ?
N4 Ca4 Al1 39.4(2) . . ?
N7 Ca4 Al1 94.5(2) . . ?
N8 Ca4 Al2 96.8(2) . . ?
N5 Ca4 Al2 98.9(2) 3_645 . ?
N6 Ca4 Al2 94.9(3) 2_554 . ?
N4 Ca4 Al2 40.11(19) . . ?
N7 Ca4 Al2 37.8(2) . . ?
Al1 Ca4 Al2 56.68(10) . . ?
N8 Ca4 N1 94.9(3) . . ?
N5 Ca4 N1 130.3(3) 3_645 . ?
N6 Ca4 N1 67.2(3) 2_554 . ?
N4 Ca4 N1 56.4(3) . . ?
N7 Ca4 N1 67.8(3) . . ?
Al1 Ca4 N1 38.92(19) . . ?
Al2 Ca4 N1 38.12(19) . . ?
N8 Ca4 Al3 38.8(2) . 3_645 ?
N5 Ca4 Al3 91.5(2) 3_645 3_645 ?
N6 Ca4 Al3 160.8(3) 2_554 3_645 ?
N4 Ca4 Al3 106.3(2) . 3_645 ?
N7 Ca4 Al3 37.2(2) . 3_645 ?
Al1 Ca4 Al3 129.99(12) . 3_645 ?
Al2 Ca4 Al3 74.38(11) . 3_645 ?
N1 Ca4 Al3 95.6(2) . 3_645 ?
N8 Ca4 Al4 144.1(2) . . ?
N5 Ca4 Al4 37.4(2) 3_645 . ?
N6 Ca4 Al4 84.9(3) 2_554 . ?
N4 Ca4 Al4 37.5(2) . . ?
N7 Ca4 Al4 83.1(2) . . ?
Al1 Ca4 Al4 68.94(10) . . ?
Al2 Ca4 Al4 70.20(10) . . ?
N1 Ca4 Al4 93.9(2) . . ?
Al3 Ca4 Al4 105.68(10) 3_645 . ?
N8 Ca4 Al3 113.5(2) . 1_545 ?
N5 Ca4 Al3 100.6(2) 3_645 1_545 ?
N6 Ca4 Al3 34.0(2) 2_554 1_545 ?
N4 Ca4 Al3 102.6(2) . 1_545 ?
N7 Ca4 Al3 164.3(2) . 1_545 ?
Al1 Ca4 Al3 72.61(9) . 1_545 ?
Al2 Ca4 Al3 128.74(12) . 1_545 ?
N1 Ca4 Al3 96.56(19) . 1_545 ?
Al3 Ca4 Al3 150.76(8) 3_645 1_545 ?
Al4 Ca4 Al3 99.92(10) . 1_545 ?
N8 Ca4 Ca2 111.5(2) . 3_645 ?
N5 Ca4 Ca2 50.7(2) 3_645 3_645 ?
N6 Ca4 Ca2 81.6(2) 2_554 3_645 ?
N4 Ca4 Ca2 108.0(2) . 3_645 ?
N7 Ca4 Ca2 138.0(2) . 3_645 ?
Al1 Ca4 Ca2 110.21(10) . 3_645 ?
Al2 Ca4 Ca2 145.59(11) . 3_645 ?
N1 Ca4 Ca2 147.96(19) . 3_645 ?
Al3 Ca4 Ca2 116.31(11) 3_645 3_645 ?
Al4 Ca4 Ca2 75.39(8) . 3_645 ?
Al3 Ca4 Ca2 57.07(8) 1_545 3_645 ?
N8 Ca5 N2 96.0(3) 3_655 . ?
N8 Ca5 N4 157.3(3) 3_655 4 ?
N2 Ca5 N4 103.4(3) . 4 ?
N8 Ca5 N3 86.1(3) 3_655 3_655 ?
N2 Ca5 N3 170.8(3) . 3_655 ?
N4 Ca5 N3 72.9(3) 4 3_655 ?
N8 Ca5 N7 98.4(3) 3_655 . ?
N2 Ca5 N7 71.0(3) . . ?
N4 Ca5 N7 99.0(3) 4 . ?
N3 Ca5 N7 117.6(3) 3_655 . ?
N8 Ca5 N5 109.2(3) 3_655 2_564 ?
N2 Ca5 N5 63.9(3) . 2_564 ?
N4 Ca5 N5 70.1(3) 4 2_564 ?
N3 Ca5 N5 107.0(3) 3_655 2_564 ?
N7 Ca5 N5 128.6(3) . 2_564 ?
N8 Ca5 Al4 123.0(2) 3_655 4 ?
N2 Ca5 Al4 141.0(2) . 4 ?
N4 Ca5 Al4 38.7(2) 4 4 ?
N3 Ca5 Al4 37.7(2) 3_655 4 ?
N7 Ca5 Al4 101.1(2) . 4 ?
N5 Ca5 Al4 98.9(2) 2_564 4 ?
N8 Ca5 Al2 102.8(2) 3_655 . ?
N2 Ca5 Al2 35.2(2) . . ?
N4 Ca5 Al2 99.8(2) 4 . ?
N3 Ca5 Al2 152.7(2) 3_655 . ?
N7 Ca5 Al2 36.2(2) . . ?
N5 Ca5 Al2 94.5(2) 2_564 . ?
Al4 Ca5 Al2 123.70(11) 4 . ?
N8 Ca5 Ca6 140.4(2) 3_655 . ?
N2 Ca5 Ca6 90.4(2) . . ?
N4 Ca5 Ca6 52.2(2) 4 . ?
N3 Ca5 Ca6 93.7(2) 3_655 . ?
N7 Ca5 Ca6 47.3(2) . . ?
N5 Ca5 Ca6 108.72(19) 2_564 . ?
Al4 Ca5 Ca6 60.94(8) 4 . ?
Al2 Ca5 Ca6 62.94(9) . . ?
N8 Ca5 Al1 134.9(3) 3_655 4 ?
N2 Ca5 Al1 87.2(2) . 4 ?
N4 Ca5 Al1 36.7(2) 4 4 ?
N3 Ca5 Al1 85.0(2) 3_655 4 ?
N7 Ca5 Al1 124.7(2) . 4 ?
N5 Ca5 Al1 34.46(19) 2_564 4 ?
Al4 Ca5 Al1 65.58(9) 4 4 ?
Al2 Ca5 Al1 105.10(10) . 4 ?
Ca6 Ca5 Al1 84.36(8) . 4 ?
N8 Ca5 Ca1 49.5(2) 3_655 . ?
N2 Ca5 Ca1 46.9(2) . . ?
N4 Ca5 Ca1 150.0(2) 4 . ?
N3 Ca5 Ca1 135.5(2) 3_655 . ?
N7 Ca5 Ca1 77.1(2) . . ?
N5 Ca5 Ca1 88.83(19) 2_564 . ?
Al4 Ca5 Ca1 171.13(10) 4 . ?
Al2 Ca5 Ca1 59.50(8) . . ?
Ca6 Ca5 Ca1 120.74(9) . . ?
Al1 Ca5 Ca1 122.66(9) 4 . ?
N8 Ca5 Al4 89.5(2) 3_655 4_455 ?
N2 Ca5 Al4 35.1(2) . 4_455 ?
N4 Ca5 Al4 99.5(2) 4 4_455 ?
N3 Ca5 Al4 136.3(2) 3_655 4_455 ?
N7 Ca5 Al4 106.1(2) . 4_455 ?
N5 Ca5 Al4 35.25(19) 2_564 4_455 ?
Al4 Ca5 Al4 133.55(12) 4 4_455 ?
Al2 Ca5 Al4 70.30(9) . 4_455 ?
Ca6 Ca5 Al4 115.95(10) . 4_455 ?
Al1 Ca5 Al4 68.00(8) 4 4_455 ?
Ca1 Ca5 Al4 54.71(8) . 4_455 ?
N7 Ca6 N2 119.6(3) . 4 ?
N7 Ca6 N2 107.6(3) . 1_655 ?
N2 Ca6 N2 127.4(2) 4 1_655 ?
N7 Ca6 N4 105.5(3) . 4 ?
N2 Ca6 N4 73.8(3) 4 4 ?
N2 Ca6 N4 72.2(3) 1_655 4 ?
N7 Ca6 N1 76.5(3) . 1_655 ?
N2 Ca6 N1 137.2(3) 4 1_655 ?
N2 Ca6 N1 73.3(3) 1_655 1_655 ?
N4 Ca6 N1 144.3(3) 4 1_655 ?
N7 Ca6 N5 93.8(3) . 3_645 ?
N2 Ca6 N5 68.7(3) 4 3_645 ?
N2 Ca6 N5 132.2(3) 1_655 3_645 ?
N4 Ca6 N5 142.5(3) 4 3_645 ?
N1 Ca6 N5 70.9(3) 1_655 3_645 ?
N7 Ca6 Al1 101.5(2) . 1_655 ?
N2 Ca6 Al1 97.2(2) 4 1_655 ?
N2 Ca6 Al1 94.9(2) 1_655 1_655 ?
N4 Ca6 Al1 152.6(2) 4 1_655 ?
N1 Ca6 Al1 40.16(19) 1_655 1_655 ?
N5 Ca6 Al1 38.1(2) 3_645 1_655 ?
N7 Ca6 Al2 105.7(3) . 1_655 ?
N2 Ca6 Al2 132.0(2) 4 1_655 ?
N2 Ca6 Al2 38.8(2) 1_655 1_655 ?
N4 Ca6 Al2 109.9(2) 4 1_655 ?
N1 Ca6 Al2 39.4(2) 1_655 1_655 ?
N5 Ca6 Al2 94.8(2) 3_645 1_655 ?
Al1 Ca6 Al2 56.79(9) 1_655 1_655 ?
N7 Ca6 Al2 132.3(3) . 4 ?
N2 Ca6 Al2 37.8(2) 4 4 ?
N2 Ca6 Al2 92.9(2) 1_655 4 ?
N4 Ca6 Al2 40.4(2) 4 4 ?
N1 Ca6 Al2 151.1(2) 1_655 4 ?
N5 Ca6 Al2 103.6(2) 3_645 4 ?
Al1 Ca6 Al2 119.52(11) 1_655 4 ?
Al2 Ca6 Al2 116.38(13) 1_655 4 ?
N7 Ca6 N4 132.4(3) . 1_655 ?
N2 Ca6 N4 94.9(3) 4 1_655 ?
N2 Ca6 N4 66.2(3) 1_655 1_655 ?
N4 Ca6 N4 115.6(3) 4 1_655 ?
N1 Ca6 N4 56.2(3) 1_655 1_655 ?
N5 Ca6 N4 67.8(3) 3_645 1_655 ?
Al1 Ca6 N4 38.07(19) 1_655 1_655 ?
Al2 Ca6 N4 38.84(19) 1_655 1_655 ?
Al2 Ca6 N4 95.1(2) 4 1_655 ?
N7 Ca6 Al4 94.3(3) . . ?
N2 Ca6 Al4 37.8(2) 4 . ?
N2 Ca6 Al4 157.5(2) 1_655 . ?
N4 Ca6 Al4 107.6(2) 4 . ?
N1 Ca6 Al4 107.8(2) 1_655 . ?
N5 Ca6 Al4 37.8(2) 3_645 . ?
Al1 Ca6 Al4 75.00(10) 1_655 . ?
Al2 Ca6 Al4 130.27(12) 1_655 . ?
Al2 Ca6 Al4 75.55(10) 4 . ?
N4 Ca6 Al4 95.2(2) 1_655 . ?
N7 Ca6 Al3 38.2(2) . 3_645 ?
N2 Ca6 Al3 144.8(2) 4 3_645 ?
N2 Ca6 Al3 87.4(2) 1_655 3_645 ?
N4 Ca6 Al3 130.3(2) 4 3_645 ?
N1 Ca6 Al3 38.6(2) 1_655 3_645 ?
N5 Ca6 Al3 83.9(2) 3_645 3_645 ?
Al1 Ca6 Al3 71.09(10) 1_655 3_645 ?
Al2 Ca6 Al3 69.88(10) 1_655 3_645 ?
Al2 Ca6 Al3 169.27(12) 4 3_645 ?
N4 Ca6 Al3 94.8(2) 1_655 3_645 ?
Al4 Ca6 Al3 107.53(11) . 3_645 ?
N6 Al1 N5 109.9(5) 2_554 3_545 ?
N6 Al1 N4 112.9(4) 2_554 . ?
N5 Al1 N4 118.4(4) 3_545 . ?
N6 Al1 N1 107.1(4) 2_554 . ?
N5 Al1 N1 117.1(4) 3_545 . ?
N4 Al1 N1 89.7(4) . . ?
N6 Al1 Al2 119.0(3) 2_554 . ?
N5 Al1 Al2 130.8(3) 3_545 . ?
N4 Al1 Al2 45.5(3) . . ?
N1 Al1 Al2 44.1(3) . . ?
N6 Al1 Ca6 171.3(4) 2_554 1_455 ?
N5 Al1 Ca6 69.1(3) 3_545 1_455 ?
N4 Al1 Ca6 74.2(3) . 1_455 ?
N1 Al1 Ca6 67.0(3) . 1_455 ?
Al2 Al1 Ca6 61.80(10) . 1_455 ?
N6 Al1 Ca4 57.6(3) 2_554 . ?
N5 Al1 Ca4 167.1(3) 3_545 . ?
N4 Al1 Ca4 68.2(3) . . ?
N1 Al1 Ca4 72.5(3) . . ?
Al2 Al1 Ca4 61.98(10) . . ?
Ca6 Al1 Ca4 123.76(13) 1_455 . ?
N6 Al1 Ca1 58.9(3) 2_554 3_545 ?
N5 Al1 Ca1 106.8(3) 3_545 3_545 ?
N4 Al1 Ca1 132.8(3) . 3_545 ?
N1 Al1 Ca1 56.2(3) . 3_545 ?
Al2 Al1 Ca1 94.50(12) . 3_545 ?
Ca6 Al1 Ca1 112.67(12) 1_455 3_545 ?
Ca4 Al1 Ca1 70.62(9) . 3_545 ?
N6 Al1 Ca2 56.4(3) 2_554 3_545 ?
N5 Al1 Ca2 53.8(3) 3_545 3_545 ?
N4 Al1 Ca2 143.1(3) . 3_545 ?
N1 Al1 Ca2 126.9(3) . 3_545 ?
Al2 Al1 Ca2 170.17(14) . 3_545 ?
Ca6 Al1 Ca2 121.24(12) 1_455 3_545 ?
Ca4 Al1 Ca2 113.97(11) . 3_545 ?
Ca1 Al1 Ca2 75.68(9) 3_545 3_545 ?
N6 Al1 Ca3 51.9(3) 2_554 2_554 ?
N5 Al1 Ca3 88.7(3) 3_545 2_554 ?
N4 Al1 Ca3 85.0(3) . 2_554 ?
N1 Al1 Ca3 152.7(3) . 2_554 ?
Al2 Al1 Ca3 125.16(13) . 2_554 ?
Ca6 Al1 Ca3 135.80(13) 1_455 2_554 ?
Ca4 Al1 Ca3 80.74(10) . 2_554 ?
Ca1 Al1 Ca3 110.12(11) 3_545 2_554 ?
Ca2 Al1 Ca3 60.33(8) 3_545 2_554 ?
N6 Al1 Ca5 120.1(4) 2_554 4_455 ?
N5 Al1 Ca5 67.6(3) 3_545 4_455 ?
N4 Al1 Ca5 53.3(3) . 4_455 ?
N1 Al1 Ca5 127.8(3) . 4_455 ?
Al2 Al1 Ca5 91.06(11) . 4_455 ?
Ca6 Al1 Ca5 67.96(9) 1_455 4_455 ?
Ca4 Al1 Ca5 114.39(11) . 4_455 ?
Ca1 Al1 Ca5 173.91(12) 3_545 4_455 ?
Ca2 Al1 Ca5 98.72(10) 3_545 4_455 ?
Ca3 Al1 Ca5 68.32(8) 2_554 4_455 ?
N6 Al1 Ca4 101.9(3) 2_554 1_455 ?
N5 Al1 Ca4 44.9(3) 3_545 1_455 ?
N4 Al1 Ca4 145.1(3) . 1_455 ?
N1 Al1 Ca4 79.1(3) . 1_455 ?
Al2 Al1 Ca4 115.71(12) . 1_455 ?
Ca6 Al1 Ca4 71.03(9) 1_455 1_455 ?
Ca4 Al1 Ca4 136.05(13) . 1_455 ?
Ca1 Al1 Ca4 65.77(9) 3_545 1_455 ?
Ca2 Al1 Ca4 60.11(8) 3_545 1_455 ?
Ca3 Al1 Ca4 119.03(11) 2_554 1_455 ?
Ca5 Al1 Ca4 109.48(10) 4_455 1_455 ?
N2 Al2 N7 109.1(4) . . ?
N2 Al2 N1 114.6(4) . . ?
N7 Al2 N1 118.5(4) . . ?
N2 Al2 N4 105.9(4) . . ?
N7 Al2 N4 117.7(4) . . ?
N1 Al2 N4 89.5(4) . . ?
N2 Al2 Al1 118.7(3) . . ?
N7 Al2 Al1 131.8(3) . . ?
N1 Al2 Al1 45.1(3) . . ?
N4 Al2 Al1 44.4(3) . . ?
N2 Al2 Ca6 58.4(3) . 1_455 ?
N7 Al2 Ca6 166.4(3) . 1_455 ?
N1 Al2 Ca6 67.1(3) . 1_455 ?
N4 Al2 Ca6 73.4(3) . 1_455 ?
Al1 Al2 Ca6 61.41(10) . 1_455 ?
N2 Al2 Ca4 170.8(3) . . ?
N7 Al2 Ca4 70.5(3) . . ?
N1 Al2 Ca4 72.4(3) . . ?
N4 Al2 Ca4 67.4(3) . . ?
Al1 Al2 Ca4 61.34(11) . . ?
Ca6 Al2 Ca4 122.74(13) 1_455 . ?
N2 Al2 Ca6 54.8(3) . 4_455 ?
N7 Al2 Ca6 105.8(3) . 4_455 ?
N1 Al2 Ca6 134.4(3) . 4_455 ?
N4 Al2 Ca6 59.1(3) . 4_455 ?
Al1 Al2 Ca6 97.06(12) . 4_455 ?
Ca6 Al2 Ca6 72.31(9) 1_455 4_455 ?
Ca4 Al2 Ca6 116.15(12) . 4_455 ?
N2 Al2 Ca5 53.6(3) . . ?
N7 Al2 Ca5 56.3(3) . . ?
N1 Al2 Ca5 148.1(3) . . ?
N4 Al2 Ca5 121.5(3) . . ?
Al1 Al2 Ca5 164.47(14) . . ?
Ca6 Al2 Ca5 111.90(12) 1_455 . ?
Ca4 Al2 Ca5 123.74(12) . . ?
Ca6 Al2 Ca5 67.43(9) 4_455 . ?
N2 Al2 Ca1 48.1(3) . . ?
N7 Al2 Ca1 90.0(3) . . ?
N1 Al2 Ca1 88.8(3) . . ?
N4 Al2 Ca1 149.1(3) . . ?
Al1 Al2 Ca1 126.17(13) . . ?
Ca6 Al2 Ca1 77.50(10) 1_455 . ?
Ca4 Al2 Ca1 140.27(13) . . ?
Ca6 Al2 Ca1 102.14(11) 4_455 . ?
Ca5 Al2 Ca1 61.10(9) . . ?
N2 Al2 Ca2 120.7(3) . . ?
N7 Al2 Ca2 65.1(3) . . ?
N1 Al2 Ca2 56.1(3) . . ?
N4 Al2 Ca2 129.8(3) . . ?
Al1 Al2 Ca2 93.81(12) . . ?
Ca6 Al2 Ca2 114.96(11) 1_455 . ?
Ca4 Al2 Ca2 67.84(9) . . ?
Ca6 Al2 Ca2 168.98(13) 4_455 . ?
Ca5 Al2 Ca2 101.67(10) . . ?
Ca1 Al2 Ca2 72.60(8) . . ?
N2 Al2 Ca6 101.4(3) . . ?
N7 Al2 Ca6 44.9(3) . . ?
N1 Al2 Ca6 143.9(3) . . ?
N4 Al2 Ca6 78.9(3) . . ?
Al1 Al2 Ca6 115.57(13) . . ?
Ca6 Al2 Ca6 138.09(14) 1_455 . ?
Ca4 Al2 Ca6 71.59(9) . . ?
Ca6 Al2 Ca6 66.55(8) 4_455 . ?
Ca5 Al2 Ca6 58.75(8) . . ?
Ca1 Al2 Ca6 118.23(11) . . ?
Ca2 Al2 Ca6 106.92(11) . . ?
N6 Al3 N7 113.8(5) 2_564 3_655 ?
N6 Al3 N8 110.7(4) 2_564 3_655 ?
N7 Al3 N8 105.7(4) 3_655 3_655 ?
N6 Al3 N1 105.7(4) 2_564 3 ?
N7 Al3 N1 114.2(4) 3_655 3 ?
N8 Al3 N1 106.5(4) 3_655 3 ?
N6 Al3 Ca3 57.6(3) 2_564 2_564 ?
N7 Al3 Ca3 135.3(3) 3_655 2_564 ?
N8 Al3 Ca3 54.1(3) 3_655 2_564 ?
N1 Al3 Ca3 110.0(3) 3 2_564 ?
N6 Al3 Ca4 161.9(3) 2_564 3_655 ?
N7 Al3 Ca4 67.5(3) 3_655 3_655 ?
N8 Al3 Ca4 53.8(3) 3_655 3_655 ?
N1 Al3 Ca4 89.0(3) 3 3_655 ?
Ca3 Al3 Ca4 107.90(11) 2_564 3_655 ?
N6 Al3 Ca6 121.7(3) 2_564 3_655 ?
N7 Al3 Ca6 51.6(3) 3_655 3_655 ?
N8 Al3 Ca6 127.5(3) 3_655 3_655 ?
N1 Al3 Ca6 63.2(3) 3 3_655 ?
Ca3 Al3 Ca6 173.10(14) 2_564 3_655 ?
Ca4 Al3 Ca6 74.12(9) 3_655 3_655 ?
N6 Al3 Ca1 110.2(3) 2_564 . ?
N7 Al3 Ca1 135.9(3) 3_655 . ?
N8 Al3 Ca1 53.5(3) 3_655 . ?
N1 Al3 Ca1 54.6(3) 3 . ?
Ca3 Al3 Ca1 68.91(9) 2_564 . ?
Ca4 Al3 Ca1 69.61(9) 3_655 . ?
Ca6 Al3 Ca1 106.32(11) 3_655 . ?
N6 Al3 Ca2 95.7(3) 2_564 3_655 ?
N7 Al3 Ca2 67.2(3) 3_655 3_655 ?
N8 Al3 Ca2 51.9(3) 3_655 3_655 ?
N1 Al3 Ca2 154.6(3) 3 3_655 ?
Ca3 Al3 Ca2 70.23(9) 2_564 3_655 ?
Ca4 Al3 Ca2 67.72(9) 3_655 3_655 ?
Ca6 Al3 Ca2 116.36(11) 3_655 3_655 ?
Ca1 Al3 Ca2 105.44(11) . 3_655 ?
N6 Al3 Ca2 55.6(3) 2_564 3 ?
N7 Al3 Ca2 154.7(3) 3_655 3 ?
N8 Al3 Ca2 99.5(3) 3_655 3 ?
N1 Al3 Ca2 56.4(3) 3 3 ?
Ca3 Al3 Ca2 62.36(8) 2_564 3 ?
Ca4 Al3 Ca2 130.44(12) 3_655 3 ?
Ca6 Al3 Ca2 111.17(11) 3_655 3 ?
Ca1 Al3 Ca2 61.56(8) . 3 ?
Ca2 Al3 Ca2 132.41(12) 3_655 3 ?
N6 Al3 Ca4 47.7(3) 2_564 1_565 ?
N7 Al3 Ca4 70.2(3) 3_655 1_565 ?
N8 Al3 Ca4 106.4(3) 3_655 1_565 ?
N1 Al3 Ca4 143.8(3) 3 1_565 ?
Ca3 Al3 Ca4 78.14(9) 2_564 1_565 ?
Ca4 Al3 Ca4 122.95(10) 3_655 1_565 ?
Ca6 Al3 Ca4 106.50(11) 3_655 1_565 ?
Ca1 Al3 Ca4 147.05(11) . 1_565 ?
Ca2 Al3 Ca4 61.50(8) 3_655 1_565 ?
Ca2 Al3 Ca4 103.28(10) 3 1_565 ?
N6 Al3 Ca1 49.2(3) 2_564 3 ?
N7 Al3 Ca1 85.7(3) 3_655 3 ?
N8 Al3 Ca1 159.9(3) 3_655 3 ?
N1 Al3 Ca1 82.7(3) 3 3 ?
Ca3 Al3 Ca1 106.14(11) 2_564 3 ?
Ca4 Al3 Ca1 145.78(11) 3_655 3 ?
Ca6 Al3 Ca1 72.51(8) 3_655 3 ?
Ca1 Al3 Ca1 127.69(10) . 3 ?
Ca2 Al3 Ca1 122.14(11) 3_655 3 ?
Ca2 Al3 Ca1 70.27(8) 3 3 ?
Ca4 Al3 Ca1 61.41(8) 1_565 3 ?
N2 Al4 N3 110.4(4) 4 2_554 ?
N2 Al4 N5 104.9(4) 4 3_645 ?
N3 Al4 N5 117.9(4) 2_554 3_645 ?
N2 Al4 N4 104.3(4) 4 . ?
N3 Al4 N4 106.5(4) 2_554 . ?
N5 Al4 N4 112.1(4) 3_645 . ?
N2 Al4 Ca1 53.4(3) 4 4 ?
N3 Al4 Ca1 57.1(3) 2_554 4 ?
N5 Al4 Ca1 127.1(3) 3_645 4 ?
N4 Al4 Ca1 119.7(3) . 4 ?
N2 Al4 Ca6 53.6(3) 4 . ?
N3 Al4 Ca6 162.0(3) 2_554 . ?
N5 Al4 Ca6 65.1(3) 3_645 . ?
N4 Al4 Ca6 87.2(3) . . ?
Ca1 Al4 Ca6 106.13(11) 4 . ?
N2 Al4 Ca5 97.4(3) 4 4_455 ?
N3 Al4 Ca5 56.6(3) 2_554 4_455 ?
N5 Al4 Ca5 157.1(3) 3_645 4_455 ?
N4 Al4 Ca5 56.2(3) . 4_455 ?
Ca1 Al4 Ca5 71.04(9) 4 4_455 ?
Ca6 Al4 Ca5 128.03(12) . 4_455 ?
N2 Al4 Ca4 125.7(3) 4 . ?
N3 Al4 Ca4 123.9(3) 2_554 . ?
N5 Al4 Ca4 50.9(3) 3_645 . ?
N4 Al4 Ca4 62.1(3) . . ?
Ca1 Al4 Ca4 177.94(13) 4 . ?
Ca6 Al4 Ca4 72.67(9) . . ?
Ca5 Al4 Ca4 111.02(11) 4_455 . ?
N2 Al4 Ca6 51.3(3) 4 4_455 ?
N3 Al4 Ca6 110.3(3) 2_554 4_455 ?
N5 Al4 Ca6 131.6(3) 3_645 4_455 ?
N4 Al4 Ca6 54.6(3) . 4_455 ?
Ca1 Al4 Ca6 76.39(9) 4 4_455 ?
Ca6 Al4 Ca6 67.84(8) . 4_455 ?
Ca5 Al4 Ca6 61.04(8) 4_455 4_455 ?
Ca4 Al4 Ca6 104.50(11) . 4_455 ?
N2 Al4 Ca5 52.2(3) 4 4 ?
N3 Al4 Ca5 97.9(3) 2_554 4 ?
N5 Al4 Ca5 66.9(3) 3_645 4 ?
N4 Al4 Ca5 151.5(3) . 4 ?
Ca1 Al4 Ca5 62.61(8) 4 4 ?
Ca6 Al4 Ca5 66.17(9) . 4 ?
Ca5 Al4 Ca5 133.55(12) 4_455 4 ?
Ca4 Al4 Ca5 115.33(11) . 4 ?
Ca6 Al4 Ca5 103.34(11) 4_455 4 ?
N2 Al4 Ca3 157.7(3) 4 2_554 ?
N3 Al4 Ca3 47.4(3) 2_554 2_554 ?
N5 Al4 Ca3 90.8(3) 3_645 2_554 ?
N4 Al4 Ca3 83.6(3) . 2_554 ?
Ca1 Al4 Ca3 104.51(11) 4 2_554 ?
Ca6 Al4 Ca3 148.59(11) . 2_554 ?
Ca5 Al4 Ca3 69.32(9) 4_455 2_554 ?
Ca4 Al4 Ca3 76.50(9) . 2_554 ?
Ca6 Al4 Ca3 127.09(12) 4_455 2_554 ?
Ca5 Al4 Ca3 124.40(12) 4 2_554 ?
N2 Al4 Ca3 103.4(3) 4 3_645 ?
N3 Al4 Ca3 46.5(3) 2_554 3_645 ?
N5 Al4 Ca3 76.9(3) 3_645 3_645 ?
N4 Al4 Ca3 147.2(3) . 3_645 ?
Ca1 Al4 Ca3 65.97(9) 4 3_645 ?
Ca6 Al4 Ca3 123.70(12) . 3_645 ?
Ca5 Al4 Ca3 102.98(11) 4_455 3_645 ?
Ca4 Al4 Ca3 113.18(11) . 3_645 ?
Ca6 Al4 Ca3 142.31(12) 4_455 3_645 ?
Ca5 Al4 Ca3 61.28(8) 4 3_645 ?
Ca3 Al4 Ca3 64.32(7) 2_554 3_645 ?
Al2 N1 Al3 124.1(5) . 3_545 ?
Al2 N1 Al1 90.8(4) . . ?
Al3 N1 Al1 125.1(5) 3_545 . ?
Al2 N1 Ca1 145.2(5) . 3_545 ?
Al3 N1 Ca1 86.1(3) 3_545 3_545 ?
Al1 N1 Ca1 83.5(3) . 3_545 ?
Al2 N1 Ca2 87.5(3) . . ?
Al3 N1 Ca2 86.3(3) 3_545 . ?
Al1 N1 Ca2 141.4(4) . . ?
Ca1 N1 Ca2 76.5(3) 3_545 . ?
Al2 N1 Ca6 73.6(3) . 1_455 ?
Al3 N1 Ca6 78.2(3) 3_545 1_455 ?
Al1 N1 Ca6 72.8(3) . 1_455 ?
Ca1 N1 Ca6 135.5(4) 3_545 1_455 ?
Ca2 N1 Ca6 142.1(4) . 1_455 ?
Al2 N1 Ca4 69.5(3) . . ?
Al3 N1 Ca4 156.7(4) 3_545 . ?
Al1 N1 Ca4 68.6(3) . . ?
Ca1 N1 Ca4 76.5(2) 3_545 . ?
Ca2 N1 Ca4 74.8(2) . . ?
Ca6 N1 Ca4 125.0(3) 1_455 . ?
Al2 N2 Al4 174.2(6) . 4_455 ?
Al2 N2 Ca1 97.0(4) . . ?
Al4 N2 Ca1 87.9(4) 4_455 . ?
Al2 N2 Ca6 87.4(4) . 4_455 ?
Al4 N2 Ca6 88.6(4) 4_455 4_455 ?
Ca1 N2 Ca6 167.3(4) . 4_455 ?
Al2 N2 Ca6 82.7(4) . 1_455 ?
Al4 N2 Ca6 93.1(4) 4_455 1_455 ?
Ca1 N2 Ca6 102.8(3) . 1_455 ?
Ca6 N2 Ca6 89.5(3) 4_455 1_455 ?
Al2 N2 Ca5 91.2(4) . . ?
Al4 N2 Ca5 92.7(4) 4_455 . ?
Ca1 N2 Ca5 81.6(3) . . ?
Ca6 N2 Ca5 86.4(3) 4_455 . ?
Ca6 N2 Ca5 172.9(4) 1_455 . ?
Al4 N3 Ca2 164.9(5) 2 . ?
Al4 N3 Ca3 97.2(4) 2 . ?
Ca2 N3 Ca3 97.6(3) . . ?
Al4 N3 Ca3 98.9(4) 2 4_456 ?
Ca2 N3 Ca3 83.5(3) . 4_456 ?
Ca3 N3 Ca3 92.3(3) . 4_456 ?
Al4 N3 Ca1 83.5(3) 2 3_545 ?
Ca2 N3 Ca1 81.6(3) . 3_545 ?
Ca3 N3 Ca1 179.2(4) . 3_545 ?
Ca3 N3 Ca1 87.9(3) 4_456 3_545 ?
Al4 N3 Ca5 85.7(3) 2 3_645 ?
Ca2 N3 Ca5 90.8(3) . 3_645 ?
Ca3 N3 Ca5 92.3(3) . 3_645 ?
Ca3 N3 Ca5 173.1(4) 4_456 3_645 ?
Ca1 N3 Ca5 87.4(3) 3_545 3_645 ?
Al1 N4 Al4 124.6(5) . . ?
Al1 N4 Al2 90.1(4) . . ?
Al4 N4 Al2 126.3(5) . . ?
Al1 N4 Ca5 90.0(4) . 4_455 ?
Al4 N4 Ca5 85.1(3) . 4_455 ?
Al2 N4 Ca5 139.8(4) . 4_455 ?
Al1 N4 Ca6 143.7(5) . 4_455 ?
Al4 N4 Ca6 88.0(4) . 4_455 ?
Al2 N4 Ca6 80.5(3) . 4_455 ?
Ca5 N4 Ca6 76.0(3) 4_455 4_455 ?
Al1 N4 Ca4 72.4(3) . . ?
Al4 N4 Ca4 80.4(3) . . ?
Al2 N4 Ca4 72.5(3) . . ?
Ca5 N4 Ca4 144.5(4) 4_455 . ?
Ca6 N4 Ca4 135.1(4) 4_455 . ?
Al1 N4 Ca6 67.8(3) . 1_455 ?
Al4 N4 Ca6 157.2(5) . 1_455 ?
Al2 N4 Ca6 67.7(3) . 1_455 ?
Ca5 N4 Ca6 75.3(2) 4_455 1_455 ?
Ca6 N4 Ca6 76.3(2) 4_455 1_455 ?
Ca4 N4 Ca6 122.4(3) . 1_455 ?
Al1 N5 Al4 146.1(6) 3 3_655 ?
Al1 N5 Ca4 102.5(4) 3 3_655 ?
Al4 N5 Ca4 91.7(4) 3_655 3_655 ?
Al1 N5 Ca2 90.4(4) 3 . ?
Al4 N5 Ca2 122.3(5) 3_655 . ?
Ca4 N5 Ca2 82.0(3) 3_655 . ?
Al1 N5 Ca6 72.9(3) 3 3_655 ?
Al4 N5 Ca6 77.1(3) 3_655 3_655 ?
Ca4 N5 Ca6 87.8(3) 3_655 3_655 ?
Ca2 N5 Ca6 158.1(4) . 3_655 ?
Al1 N5 Ca5 78.0(3) 3 2_565 ?
Al4 N5 Ca5 77.8(3) 3_655 2_565 ?
Ca4 N5 Ca5 158.2(4) 3_655 2_565 ?
Ca2 N5 Ca5 119.8(3) . 2_565 ?
Ca6 N5 Ca5 71.3(2) 3_655 2_565 ?
Al1 N6 Al3 177.4(7) 2 2_565 ?
Al1 N6 Ca4 83.8(4) 2 2 ?
Al3 N6 Ca4 98.3(4) 2_565 2 ?
Al1 N6 Ca3 93.8(4) 2 . ?
Al3 N6 Ca3 84.1(4) 2_565 . ?
Ca4 N6 Ca3 105.1(4) 2 . ?
Al1 N6 Ca1 84.0(4) 2 4_556 ?
Al3 N6 Ca1 97.7(4) 2_565 4_556 ?
Ca4 N6 Ca1 85.0(3) 2 4_556 ?
Ca3 N6 Ca1 169.4(4) . 4_556 ?
Al1 N6 Ca2 88.9(4) 2 4_556 ?
Al3 N6 Ca2 89.0(4) 2_565 4_556 ?
Ca4 N6 Ca2 172.6(5) 2 4_556 ?
Ca3 N6 Ca2 76.6(3) . 4_556 ?
Ca1 N6 Ca2 93.0(3) 4_556 4_556 ?
Al2 N7 Al3 144.2(6) . 3_645 ?
Al2 N7 Ca6 101.5(4) . . ?
Al3 N7 Ca6 90.2(4) 3_645 . ?
Al2 N7 Ca5 87.5(4) . . ?
Al3 N7 Ca5 128.2(5) 3_645 . ?
Ca6 N7 Ca5 78.4(3) . . ?
Al2 N7 Ca4 71.7(3) . . ?
Al3 N7 Ca4 75.2(3) 3_645 . ?
Ca6 N7 Ca4 87.2(3) . . ?
Ca5 N7 Ca4 151.9(4) . . ?
Al2 N7 Ca2 80.0(3) . . ?
Al3 N7 Ca2 76.9(3) 3_645 . ?
Ca6 N7 Ca2 157.5(4) . . ?
Ca5 N7 Ca2 124.1(4) . . ?
Ca4 N7 Ca2 71.7(2) . . ?
Al3 N8 Ca5 171.9(5) 3_645 3_645 ?
Al3 N8 Ca3 86.5(4) 3_645 4_556 ?
Ca5 N8 Ca3 89.1(3) 3_645 4_556 ?
Al3 N8 Ca4 87.4(4) 3_645 . ?
Ca5 N8 Ca4 96.9(3) 3_645 . ?
Ca3 N8 Ca4 173.8(4) 4_556 . ?
Al3 N8 Ca1 88.3(4) 3_645 3_645 ?
Ca5 N8 Ca1 84.9(3) 3_645 3_645 ?
Ca3 N8 Ca1 88.9(3) 4_556 3_645 ?
Ca4 N8 Ca1 90.2(3) . 3_645 ?
Al3 N8 Ca2 91.0(4) 3_645 . ?
Ca5 N8 Ca2 96.0(3) 3_645 . ?
Ca3 N8 Ca2 92.1(3) 4_556 . ?
Ca4 N8 Ca2 88.7(3) . . ?
Ca1 N8 Ca2 178.7(4) 3_645 . ?

loop_
_geom_bond_atom_site_label_1
_geom_bond_atom_site_label_2
_geom_bond_distance
_geom_bond_site_symmetry_2
_geom_bond_publ_flag
Ca1 N2 2.390(10) . ?
Ca1 N8 2.471(9) 3_655 ?
Ca1 N1 2.511(9) 3 ?
Ca1 N3 2.515(10) 3 ?
Ca1 N6 2.585(10) 4_456 ?
Ca1 Al4 2.976(4) 4_455 ?
Ca1 Al1 3.001(4) 3 ?
Ca1 Al3 3.072(4) . ?
Ca1 Al2 3.186(4) . ?
Ca1 Ca2 3.222(3) 3 ?
Ca1 Ca5 3.237(3) . ?
Ca1 Al3 3.383(4) 3_545 ?
Ca2 N3 2.413(9) . ?
Ca2 N8 2.479(9) . ?
Ca2 N5 2.574(10) . ?
Ca2 N6 2.657(10) 4_456 ?
Ca2 N1 2.688(9) . ?
Ca2 N7 2.979(10) . ?
Ca2 Al3 3.148(4) 3_645 ?
Ca2 Al1 3.191(4) 3 ?
Ca2 Al3 3.219(4) 3_545 ?
Ca2 Ca3 3.220(3) 4_456 ?
Ca2 Ca1 3.222(3) 3_545 ?
Ca2 Al2 3.235(4) . ?
Ca3 N3 2.418(10) . ?
Ca3 N3 2.425(9) 4_556 ?
Ca3 N8 2.427(10) 4_456 ?
Ca3 N6 2.536(10) . ?
Ca3 Al3 2.989(4) 2_565 ?
Ca3 Al1 3.217(4) 2 ?
Ca3 Ca2 3.220(3) 4_556 ?
Ca3 Al4 3.258(4) 2 ?
Ca3 Al4 3.303(4) 3_655 ?
Ca3 Ca5 3.335(3) 2_565 ?
Ca3 Ca1 3.429(3) 2_565 ?
Ca3 Ca3 3.492(3) 4_456 ?
Ca4 N8 2.443(10) . ?
Ca4 N5 2.446(10) 3_645 ?
Ca4 N6 2.461(10) 2_554 ?
Ca4 N4 2.821(10) . ?
Ca4 N7 2.893(10) . ?
Ca4 Al1 2.897(4) . ?
Ca4 Al2 2.914(4) . ?
Ca4 N1 2.967(10) . ?
Ca4 Al3 3.026(4) 3_645 ?
Ca4 Al4 3.149(4) . ?
Ca4 Al3 3.294(4) 1_545 ?
Ca4 Ca2 3.296(3) 3_645 ?
Ca5 N8 2.324(10) 3_655 ?
Ca5 N2 2.561(9) . ?
Ca5 N4 2.587(10) 4 ?
Ca5 N3 2.596(9) 3_655 ?
Ca5 N7 2.652(10) . ?
Ca5 N5 3.050(10) 2_564 ?
Ca5 Al4 3.100(4) 4 ?
Ca5 Al2 3.183(4) . ?
Ca5 Ca6 3.198(3) . ?
Ca5 Al1 3.227(4) 4 ?
Ca5 Al4 3.239(4) 4_455 ?
Ca6 N7 2.399(10) . ?
Ca6 N2 2.450(10) 4 ?
Ca6 N2 2.496(10) 1_655 ?
Ca6 N4 2.605(9) 4 ?
Ca6 N1 2.790(9) 1_655 ?
Ca6 N5 2.829(10) 3_645 ?
Ca6 Al1 2.895(4) 1_655 ?
Ca6 Al2 2.906(4) 1_655 ?
Ca6 Al2 2.995(4) 4 ?
Ca6 N4 3.009(10) 1_655 ?
Ca6 Al4 3.041(4) . ?
Ca6 Al3 3.060(4) 3_645 ?
Al1 N6 1.817(11) 2_554 ?
Al1 N5 1.867(10) 3_545 ?
Al1 N4 1.929(10) . ?
Al1 N1 1.954(9) . ?
Al1 Al2 2.759(4) . ?
Al1 Ca6 2.895(4) 1_455 ?
Al1 Ca1 3.001(4) 3_545 ?
Al1 Ca2 3.191(4) 3_545 ?
Al1 Ca3 3.217(4) 2_554 ?
Al1 Ca5 3.227(4) 4_455 ?
Al1 Ca4 3.382(4) 1_455 ?
Al2 N2 1.837(10) . ?
Al2 N7 1.881(10) . ?
Al2 N1 1.921(10) . ?
Al2 N4 1.969(10) . ?
Al2 Ca6 2.906(4) 1_455 ?
Al2 Ca6 2.995(4) 4_455 ?
Al3 N6 1.863(11) 2_564 ?
Al3 N7 1.894(10) 3_655 ?
Al3 N8 1.900(10) 3_655 ?
Al3 N1 1.950(10) 3 ?
Al3 Ca3 2.989(4) 2_564 ?
Al3 Ca4 3.026(4) 3_655 ?
Al3 Ca6 3.060(4) 3_655 ?
Al3 Ca2 3.148(4) 3_655 ?
Al3 Ca2 3.219(4) 3 ?
Al3 Ca4 3.294(4) 1_565 ?
Al3 Ca1 3.383(4) 3 ?
Al4 N2 1.865(10) 4 ?
Al4 N3 1.900(9) 2_554 ?
Al4 N5 1.913(10) 3_645 ?
Al4 N4 1.944(10) . ?
Al4 Ca1 2.976(4) 4 ?
Al4 Ca5 3.100(4) 4_455 ?
Al4 Ca6 3.195(4) 4_455 ?
Al4 Ca5 3.239(4) 4 ?
Al4 Ca3 3.258(4) 2_554 ?
Al4 Ca3 3.303(4) 3_645 ?
N1 Al3 1.950(10) 3_545 ?
N1 Ca1 2.511(9) 3_545 ?
N1 Ca6 2.790(9) 1_455 ?
N2 Al4 1.865(10) 4_455 ?
N2 Ca6 2.450(10) 4_455 ?
N2 Ca6 2.496(10) 1_455 ?
N3 Al4 1.900(9) 2 ?
N3 Ca3 2.425(9) 4_456 ?
N3 Ca1 2.515(10) 3_545 ?
N3 Ca5 2.596(9) 3_645 ?
N4 Ca5 2.587(10) 4_455 ?
N4 Ca6 2.605(9) 4_455 ?
N4 Ca6 3.009(10) 1_455 ?
N5 Al1 1.867(10) 3 ?
N5 Al4 1.913(10) 3_655 ?
N5 Ca4 2.446(10) 3_655 ?
N5 Ca6 2.829(10) 3_655 ?
N5 Ca5 3.050(10) 2_565 ?
N6 Al1 1.817(11) 2 ?
N6 Al3 1.863(11) 2_565 ?
N6 Ca4 2.461(10) 2 ?
N6 Ca1 2.585(10) 4_556 ?
N6 Ca2 2.657(10) 4_556 ?
N7 Al3 1.894(10) 3_645 ?
N8 Al3 1.900(10) 3_645 ?
N8 Ca5 2.324(10) 3_645 ?
N8 Ca3 2.427(10) 4_556 ?
N8 Ca1 2.471(9) 3_645 ?
